data_7150491
loop_
_publ_author_name
'Bensemann, Igor'
'Gdaniec, Maria'
'\/Lakomecka, Karina'
'Milewska, Maria J.'
'Po\/lo\'nski, Tadeusz'

_publ_section_title
;
 Creation of hydrogen bonded 1D networks by co-crystallization of
 N,N'-bis(2-pyridyl)aryldiamines with dicarboxylic acidsSupramolecular
 structures formed by 2-aminopyridine derivatives. Part II.5
;
_journal_issue 8
_journal_name_full 'Organic &amp;  Biomolecular Chemistry'
_journal_page_first 1425
_journal_paper_doi 10.1039/b211675h
_journal_volume 1
_journal_year 2003
_chemical_formula_moiety 'C16H14N4, C10H18O4'
_chemical_formula_sum 'C26 H32 N4 O4'
_chemical_formula_weight 464.56
_chemical_melting_point 185.5(5)
_chemical_name_systematic
; 
N,N'-bis(2-pyridyl)-1,4-diaminobenzene sebacic acid 
;
_space_group_IT_number 2
_symmetry_cell_setting triclinic
_symmetry_space_group_name_Hall '-P 1'
_symmetry_space_group_name_H-M 'P -1'
_atom_sites_solution_hydrogens mixed
_atom_sites_solution_primary direct
_atom_sites_solution_secondary difmap
_audit_creation_method SHELXL-97
_cell_angle_alpha 85.842(9)
_cell_angle_beta 73.025(9)
_cell_angle_gamma 78.006(9)
_cell_formula_units_Z 2
_cell_length_a 8.4312(9)
_cell_length_b 10.1438(12)
_cell_length_c 15.0064(15)
_cell_measurement_reflns_used 'not relevant with the CCD data'
_cell_measurement_temperature 294(2)
_cell_volume 1200.6(2)
_computing_cell_refinement 'KM4RED, Version 1.163, 2000'
_computing_data_collection 'KM4CCD, Version 1.163, 2000'
_computing_data_reduction 'KM4RED, Version 1.163, 2000'
_computing_publication_material 'SHELXL-97 (Sheldrick, 1997)'
_computing_structure_refinement 'SHELXL-97 (Sheldrick, 1997)'
_computing_structure_solution 'SHELXS-97 (Sheldrick, 1990)'
_diffrn_ambient_temperature 294(2)
_diffrn_measured_fraction_theta_full 0.994
_diffrn_measured_fraction_theta_max 0.994
_diffrn_measurement_device_type 'Kuma KM4CCD diffractometer'
_diffrn_measurement_method '\o scan'
_diffrn_radiation_monochromator graphite
_diffrn_radiation_source 'fine-focus sealed tube'
_diffrn_radiation_type MoK\a
_diffrn_radiation_wavelength 0.71073
_diffrn_reflns_av_R_equivalents 0.0578
_diffrn_reflns_av_sigmaI/netI 0.1268
_diffrn_reflns_limit_h_max 9
_diffrn_reflns_limit_h_min -10
_diffrn_reflns_limit_k_max 12
_diffrn_reflns_limit_k_min -12
_diffrn_reflns_limit_l_max 10
_diffrn_reflns_limit_l_min -17
_diffrn_reflns_number 9211
_diffrn_reflns_theta_full 25.03
_diffrn_reflns_theta_max 25.03
_diffrn_reflns_theta_min 3.48
_diffrn_standards_decay_% <2
_diffrn_standards_interval_count 50
_exptl_absorpt_coefficient_mu 0.088
_exptl_crystal_colour colorless
_exptl_crystal_density_diffrn 1.285
_exptl_crystal_density_method 'not measured'
_exptl_crystal_description plate
_exptl_crystal_F_000 496
_exptl_crystal_size_max 0.30
_exptl_crystal_size_mid 0.20
_exptl_crystal_size_min 0.01
_refine_diff_density_max 0.179
_refine_diff_density_min -0.188
_refine_diff_density_rms 0.040
_refine_ls_extinction_method none
_refine_ls_goodness_of_fit_ref 0.864
_refine_ls_hydrogen_treatment mixed
_refine_ls_matrix_type full
_refine_ls_number_parameters 315
_refine_ls_number_reflns 4194
_refine_ls_number_restraints 0
_refine_ls_restrained_S_all 0.864
_refine_ls_R_factor_all 0.1829
_refine_ls_R_factor_gt 0.0565
_refine_ls_shift/su_max 0.001
_refine_ls_shift/su_mean 0.000
_refine_ls_structure_factor_coef Fsqd
_refine_ls_weighting_details 'calc w=1/[\s^2^(Fo^2^)+(0.0465P)^2^+0.0000P] where P=(Fo^2^+2Fc^2^)/3'
_refine_ls_weighting_scheme calc
_refine_ls_wR_factor_gt 0.1004
_refine_ls_wR_factor_ref 0.1302
_reflns_number_gt 1591
_reflns_number_total 4194
_reflns_threshold_expression >2sigma(I)
_cod_data_source_file b211675h.txt
_cod_data_source_block 2seb
_cod_depositor_comments
;
The following automatic conversions were performed:

'_chemical_melting_point' value '185-186' was changed to '185.5(5)' -
the average value was taken and precision was estimated.

Automatic conversion script
Id: cif_fix_values 1569 2011-02-09 13:29:24Z adriana 

The following automatic conversions were performed:

'_atom_sites_solution_hydrogens' value 'difmap, geom' was changed to
'mixed'.

Automatic conversion script
Id: cif_fix_values 6452 2018-10-05 10:23:21Z andrius 
;
_cod_original_sg_symbol_H-M P-1
_cod_database_code 7150491

loop_
_symmetry_equiv_pos_as_xyz
'x, y, z'
'-x, -y, -z'

loop_
_atom_site_label
_atom_site_type_symbol
_atom_site_fract_x
_atom_site_fract_y
_atom_site_fract_z
_atom_site_U_iso_or_equiv
_atom_site_adp_type
_atom_site_occupancy
_atom_site_symmetry_multiplicity
_atom_site_calc_flag
_atom_site_refinement_flags
_atom_site_disorder_assembly
_atom_site_disorder_group
O1 O 0.4820(3) 0.2565(3) -0.66383(19) 0.0750(9) Uani 1 1 d . . .
H1O H 0.463(5) 0.328(5) -0.711(3) 0.139(18) Uiso 1 1 d . . .
O2 O 0.7585(3) 0.2264(2) -0.72865(16) 0.0631(8) Uani 1 1 d . . .
O3 O 1.5058(3) -0.7673(3) -0.34991(17) 0.0691(8) Uani 1 1 d . . .
H3O H 1.511(5) -0.849(5) -0.294(3) 0.141(17) Uiso 1 1 d . . .
O4 O 1.2364(3) -0.7112(2) -0.26785(16) 0.0622(7) Uani 1 1 d . . .
C1 C 0.6390(5) 0.1933(3) -0.6724(2) 0.0469(9) Uani 1 1 d . . .
C2 C 0.6479(4) 0.0796(3) -0.6030(2) 0.0521(10) Uani 1 1 d . . .
H2A H 0.6041 0.1168 -0.5416 0.063 Uiso 1 1 d R . .
H2B H 0.5757 0.0209 -0.6088 0.063 Uiso 1 1 d R . .
C3 C 0.8228(4) -0.0036(3) -0.6122(2) 0.0454(9) Uani 1 1 d . . .
H3A H 0.8636 -0.0477 -0.6714 0.054 Uiso 1 1 d R . .
H3B H 0.8977 0.0552 -0.6109 0.054 Uiso 1 1 d R . .
C4 C 0.8236(4) -0.1078(3) -0.5343(2) 0.0473(9) Uani 1 1 d . . .
H4A H 0.7488 -0.1663 -0.5364 0.057 Uiso 1 1 d R . .
H4B H 0.7799 -0.0629 -0.4754 0.057 Uiso 1 1 d R . .
C5 C 0.9960(4) -0.1939(3) -0.5391(2) 0.0470(9) Uani 1 1 d . . .
H5A H 1.0398 -0.2393 -0.5978 0.056 Uiso 1 1 d R . .
H5B H 1.0712 -0.1356 -0.5370 0.056 Uiso 1 1 d R . .
C6 C 0.9956(4) -0.2973(3) -0.4608(2) 0.0473(9) Uani 1 1 d . . .
H6A H 0.9553 -0.2520 -0.4021 0.057 Uiso 1 1 d R . .
H6B H 0.9183 -0.3543 -0.4618 0.057 Uiso 1 1 d R . .
C7 C 1.1680(4) -0.3847(3) -0.4676(2) 0.0483(9) Uani 1 1 d . . .
H7A H 1.2080 -0.4295 -0.5265 0.058 Uiso 1 1 d R . .
H7B H 1.2449 -0.3273 -0.4669 0.058 Uiso 1 1 d R . .
C8 C 1.1711(4) -0.4912(3) -0.3910(2) 0.0481(9) Uani 1 1 d . . .
H8A H 1.1317 -0.4469 -0.3319 0.058 Uiso 1 1 d R . .
H8B H 1.0946 -0.5491 -0.3916 0.058 Uiso 1 1 d R . .
C9 C 1.3452(4) -0.5758(3) -0.4004(2) 0.0520(10) Uani 1 1 d . . .
H9A H 1.3882 -0.6112 -0.4624 0.062 Uiso 1 1 d R . .
H9B H 1.4180 -0.5178 -0.3944 0.062 Uiso 1 1 d R . .
C10 C 1.3562(5) -0.6911(3) -0.3330(2) 0.0483(9) Uani 1 1 d . . .
N1A N 1.5561(3) -0.9638(3) -0.23232(18) 0.0463(7) Uani 1 1 d . . .
C2A C 1.4513(4) -1.0077(3) -0.1559(2) 0.0443(9) Uani 1 1 d . . .
C3A C 1.5144(5) -1.1015(3) -0.0959(2) 0.0654(11) Uani 1 1 d . . .
H3AA H 1.4394 -1.1321 -0.0406 0.079 Uiso 1 1 d R . .
C4A C 1.6835(5) -1.1479(4) -0.1171(3) 0.0752(12) Uani 1 1 d . . .
H4AA H 1.7269 -1.2133 -0.0762 0.090 Uiso 1 1 d R . .
C5A C 1.7937(5) -1.1061(4) -0.1962(3) 0.0676(11) Uani 1 1 d . . .
H5AA H 1.9135 -1.1391 -0.2110 0.081 Uiso 1 1 d R . .
C6A C 1.7224(5) -1.0138(3) -0.2502(2) 0.0593(10) Uani 1 1 d . . .
H6AA H 1.7957 -0.9827 -0.3060 0.071 Uiso 1 1 d R . .
N7A N 1.2839(3) -0.9481(3) -0.14201(18) 0.0526(8) Uani 1 1 d . . .
H7AN H 1.2596 -0.8671 -0.1768 0.063 Uiso 1 1 d R . .
C8A C 1.1442(4) -0.9767(3) -0.0697(2) 0.0427(9) Uani 1 1 d . . .
C9A C 1.0181(4) -0.8704(3) -0.0274(2) 0.0484(9) Uani 1 1 d . . .
H9A' H 1.0465 -0.7839 -0.0465 0.058 Uiso 1 1 d R . .
C10A C 1.1236(4) -1.1064(3) -0.0422(2) 0.0517(9) Uani 1 1 d . . .
H10A H 1.2049 -1.1853 -0.0678 0.062 Uiso 1 1 d R . .
N1B N 0.4368(4) 0.4654(3) -0.77645(19) 0.0489(7) Uani 1 1 d . . .
C2B C 0.5497(4) 0.5220(3) -0.8414(2) 0.0397(8) Uani 1 1 d . . .
C3B C 0.5007(4) 0.6456(3) -0.8828(2) 0.0546(10) Uani 1 1 d . . .
H3BA H 0.5828 0.6878 -0.9275 0.066 Uiso 1 1 d R . .
C4B C 0.3325(4) 0.7061(3) -0.8577(2) 0.0577(10) Uani 1 1 d . . .
H4BA H 0.2962 0.7905 -0.8860 0.069 Uiso 1 1 d R . .
C5B C 0.2149(4) 0.6454(4) -0.7926(2) 0.0567(10) Uani 1 1 d . . .
H5BA H 0.0972 0.6867 -0.7747 0.068 Uiso 1 1 d R . .
C6B C 0.2728(5) 0.5273(4) -0.7537(2) 0.0563(10) Uani 1 1 d . . .
H6BA H 0.1924 0.4839 -0.7088 0.068 Uiso 1 1 d R . .
N7B N 0.7133(3) 0.4527(2) -0.85924(17) 0.0487(8) Uani 1 1 d . . .
H7BN H 0.7304 0.3751 -0.8201 0.058 Uiso 1 1 d R . .
C8B C 0.8540(4) 0.4804(3) -0.9302(2) 0.0401(9) Uani 1 1 d . . .
C9B C 1.0071(4) 0.4684(3) -0.9109(2) 0.0483(9) Uani 1 1 d . . .
H9B' H 1.0110 0.4475 -0.8481 0.058 Uiso 1 1 d R . .
C10B C 0.8491(4) 0.5124(3) -1.0208(2) 0.0475(9) Uani 1 1 d . . .
H10B H 0.7420 0.5256 -1.0339 0.057 Uiso 1 1 d R . .

loop_
_atom_site_aniso_label
_atom_site_aniso_U_11
_atom_site_aniso_U_22
_atom_site_aniso_U_33
_atom_site_aniso_U_23
_atom_site_aniso_U_13
_atom_site_aniso_U_12
O1 0.0422(18) 0.0825(19) 0.084(2) 0.0467(17) -0.0103(15) -0.0038(14)
O2 0.0469(17) 0.0681(17) 0.0594(16) 0.0309(13) -0.0034(14) -0.0057(13)
O3 0.0415(17) 0.0773(18) 0.0646(18) 0.0328(15) 0.0014(13) 0.0061(14)
O4 0.0506(17) 0.0640(17) 0.0582(16) 0.0235(13) -0.0072(14) -0.0008(13)
C1 0.047(3) 0.045(2) 0.046(2) 0.0089(18) -0.015(2) -0.004(2)
C2 0.043(2) 0.056(2) 0.053(2) 0.0221(19) -0.0139(19) -0.0101(18)
C3 0.047(2) 0.045(2) 0.044(2) 0.0124(17) -0.0154(18) -0.0077(17)
C4 0.046(2) 0.050(2) 0.045(2) 0.0112(17) -0.0156(18) -0.0093(17)
C5 0.048(2) 0.049(2) 0.044(2) 0.0149(19) -0.0163(18) -0.0095(17)
C6 0.049(2) 0.044(2) 0.048(2) 0.0108(18) -0.0180(19) -0.0060(17)
C7 0.041(2) 0.051(2) 0.048(2) 0.0170(17) -0.0118(17) -0.0066(17)
C8 0.045(2) 0.050(2) 0.047(2) 0.0144(17) -0.0162(18) -0.0049(17)
C9 0.050(2) 0.051(2) 0.051(2) 0.0194(18) -0.0114(19) -0.0116(18)
C10 0.045(3) 0.057(2) 0.040(2) 0.0107(19) -0.009(2) -0.011(2)
N1A 0.0383(19) 0.0492(17) 0.0415(18) 0.0134(14) -0.0044(15) -0.0013(15)
C2A 0.037(2) 0.050(2) 0.043(2) 0.0096(18) -0.0113(19) -0.0039(17)
C3A 0.052(3) 0.075(3) 0.057(3) 0.038(2) -0.013(2) -0.003(2)
C4A 0.050(3) 0.089(3) 0.075(3) 0.036(2) -0.021(2) 0.003(2)
C5A 0.039(2) 0.078(3) 0.070(3) 0.023(2) -0.010(2) 0.005(2)
C6A 0.040(3) 0.071(3) 0.051(2) 0.013(2) -0.002(2) 0.004(2)
N7A 0.0360(19) 0.0542(18) 0.0543(19) 0.0247(14) -0.0046(16) 0.0001(15)
C8A 0.034(2) 0.047(2) 0.041(2) 0.0142(18) -0.0079(18) -0.0048(17)
C9A 0.044(2) 0.045(2) 0.051(2) 0.0094(17) -0.0094(18) -0.0050(17)
C10A 0.047(2) 0.042(2) 0.059(2) 0.0081(18) -0.0113(19) 0.0021(16)
N1B 0.037(2) 0.0573(18) 0.0468(19) 0.0141(15) -0.0079(16) -0.0077(15)
C2B 0.040(2) 0.040(2) 0.035(2) 0.0085(17) -0.0084(18) -0.0046(17)
C3B 0.042(2) 0.060(2) 0.049(2) 0.0136(19) -0.0027(18) -0.0035(18)
C4B 0.057(3) 0.058(2) 0.050(2) 0.0083(19) -0.015(2) 0.005(2)
C5B 0.040(2) 0.072(3) 0.046(2) 0.006(2) -0.0079(19) 0.0065(19)
C6B 0.038(2) 0.077(3) 0.047(2) 0.014(2) -0.0056(19) -0.010(2)
N7B 0.0348(18) 0.0494(17) 0.0481(18) 0.0228(14) -0.0022(15) 0.0005(14)
C8B 0.037(2) 0.038(2) 0.037(2) 0.0108(16) -0.0026(18) -0.0042(16)
C9B 0.046(2) 0.056(2) 0.038(2) 0.0101(16) -0.0099(18) -0.0044(17)
C10B 0.037(2) 0.054(2) 0.045(2) 0.0087(17) -0.0096(18) -0.0018(16)

loop_
_atom_type_symbol
_atom_type_description
_atom_type_scat_dispersion_real
_atom_type_scat_dispersion_imag
_atom_type_scat_source
C C 0.0033 0.0016 'International Tables Vol C Tables 4.2.6.8 and 6.1.1.4'
H H 0.0000 0.0000 'International Tables Vol C Tables 4.2.6.8 and 6.1.1.4'
N N 0.0061 0.0033 'International Tables Vol C Tables 4.2.6.8 and 6.1.1.4'
O O 0.0106 0.0060 'International Tables Vol C Tables 4.2.6.8 and 6.1.1.4'

loop_
_geom_angle_atom_site_label_1
_geom_angle_atom_site_label_2
_geom_angle_atom_site_label_3
_geom_angle
_geom_angle_site_symmetry_1
_geom_angle_site_symmetry_3
_geom_angle_publ_flag
C1 O1 H1O 117(2) . . ?
C10 O3 H3O 111(2) . . ?
O2 C1 O1 122.8(3) . . ?
O2 C1 C2 125.3(3) . . ?
O1 C1 C2 111.9(3) . . ?
C1 C2 C3 115.2(3) . . ?
C1 C2 H2A 108.2 . . ?
C3 C2 H2A 108.4 . . ?
C1 C2 H2B 108.7 . . ?
C3 C2 H2B 108.5 . . ?
H2A C2 H2B 107.6 . . ?
C2 C3 C4 111.9(3) . . ?
C2 C3 H3A 109.0 . . ?
C4 C3 H3A 109.8 . . ?
C2 C3 H3B 109.0 . . ?
C4 C3 H3B 109.0 . . ?
H3A C3 H3B 108.0 . . ?
C5 C4 C3 114.5(3) . . ?
C5 C4 H4A 108.3 . . ?
C3 C4 H4A 108.4 . . ?
C5 C4 H4B 108.8 . . ?
C3 C4 H4B 109.1 . . ?
H4A C4 H4B 107.6 . . ?
C6 C5 C4 114.1(2) . . ?
C6 C5 H5A 109.1 . . ?
C4 C5 H5A 109.0 . . ?
C6 C5 H5B 108.3 . . ?
C4 C5 H5B 108.4 . . ?
H5A C5 H5B 107.7 . . ?
C7 C6 C5 113.6(2) . . ?
C7 C6 H6A 108.7 . . ?
C5 C6 H6A 109.3 . . ?
C7 C6 H6B 108.8 . . ?
C5 C6 H6B 108.5 . . ?
H6A C6 H6B 107.8 . . ?
C6 C7 C8 114.8(3) . . ?
C6 C7 H7A 108.4 . . ?
C8 C7 H7A 108.3 . . ?
C6 C7 H7B 108.5 . . ?
C8 C7 H7B 109.0 . . ?
H7A C7 H7B 107.6 . . ?
C9 C8 C7 113.0(3) . . ?
C9 C8 H8A 108.8 . . ?
C7 C8 H8A 108.6 . . ?
C9 C8 H8B 109.2 . . ?
C7 C8 H8B 109.3 . . ?
H8A C8 H8B 107.8 . . ?
C10 C9 C8 116.3(3) . . ?
C10 C9 H9A 108.2 . . ?
C8 C9 H9A 107.9 . . ?
C10 C9 H9B 108.6 . . ?
C8 C9 H9B 108.2 . . ?
H9A C9 H9B 107.3 . . ?
O4 C10 O3 123.2(3) . . ?
O4 C10 C9 123.4(3) . . ?
O3 C10 C9 113.4(3) . . ?
C2A N1A C6A 118.3(3) . . ?
C2A N1A H3O 126.3(16) . . ?
C6A N1A H3O 114.7(15) . . ?
N1A C2A N7A 114.1(3) . . ?
N1A C2A C3A 120.6(3) . . ?
N7A C2A C3A 125.2(3) . . ?
C4A C3A C2A 118.6(3) . . ?
C4A C3A H3AA 120.8 . . ?
C2A C3A H3AA 120.6 . . ?
C3A C4A C5A 122.0(3) . . ?
C3A C4A H4AA 118.6 . . ?
C5A C4A H4AA 119.4 . . ?
C6A C5A C4A 115.8(3) . . ?
C6A C5A H5AA 122.4 . . ?
C4A C5A H5AA 121.8 . . ?
N1A C6A C5A 124.8(3) . . ?
N1A C6A H6AA 117.4 . . ?
C5A C6A H6AA 117.9 . . ?
C2A N7A C8A 127.2(3) . . ?
C2A N7A H7AN 117.2 . . ?
C8A N7A H7AN 114.5 . . ?
C10A C8A C9A 118.3(3) . . ?
C10A C8A N7A 122.8(3) . . ?
C9A C8A N7A 118.9(3) . . ?
C8A C9A C10A 121.0(3) . 2_735 ?
C8A C9A H9A' 113.0 . . ?
C10A C9A H9A' 125.7 2_735 . ?
C8A C10A C9A 120.7(3) . 2_735 ?
C8A C10A H10A 123.5 . . ?
C9A C10A H10A 115.7 2_735 . ?
C2B N1B C6B 118.9(3) . . ?
N1B C2B N7B 114.7(3) . . ?
N1B C2B C3B 121.0(3) . . ?
N7B C2B C3B 124.2(3) . . ?
C4B C3B C2B 118.5(3) . . ?
C4B C3B H3BA 120.7 . . ?
C2B C3B H3BA 120.7 . . ?
C3B C4B C5B 120.5(3) . . ?
C3B C4B H4BA 119.7 . . ?
C5B C4B H4BA 119.8 . . ?
C6B C5B C4B 117.5(3) . . ?
C6B C5B H5BA 121.3 . . ?
C4B C5B H5BA 121.1 . . ?
N1B C6B C5B 123.6(3) . . ?
N1B C6B H6BA 118.0 . . ?
C5B C6B H6BA 118.4 . . ?
C2B N7B C8B 126.9(3) . . ?
C2B N7B H7BN 115.2 . . ?
C8B N7B H7BN 117.8 . . ?
C9B C8B C10B 117.8(3) . . ?
C9B C8B N7B 119.2(3) . . ?
C10B C8B N7B 122.8(3) . . ?
C10B C9B C8B 121.5(3) 2_763 . ?
C10B C9B H9B' 120.3 2_763 . ?
C8B C9B H9B' 118.2 . . ?
C9B C10B C8B 120.7(3) 2_763 . ?
C9B C10B H10B 121.1 2_763 . ?
C8B C10B H10B 118.2 . . ?

loop_
_geom_bond_atom_site_label_1
_geom_bond_atom_site_label_2
_geom_bond_distance
_geom_bond_site_symmetry_2
_geom_bond_publ_flag
O1 C1 1.319(4) . ?
O1 H1O 0.99(5) . ?
O2 C1 1.201(4) . ?
O3 C10 1.300(4) . ?
O3 H3O 1.14(5) . ?
O4 C10 1.224(4) . ?
C1 C2 1.502(4) . ?
C2 C3 1.512(4) . ?
C2 H2A 0.9601 . ?
C2 H2B 0.9600 . ?
C3 C4 1.519(4) . ?
C3 H3A 0.9599 . ?
C3 H3B 0.9600 . ?
C4 C5 1.517(4) . ?
C4 H4A 0.9600 . ?
C4 H4B 0.9600 . ?
C5 C6 1.517(4) . ?
C5 H5A 0.9601 . ?
C5 H5B 0.9601 . ?
C6 C7 1.516(4) . ?
C6 H6A 0.9601 . ?
C6 H6B 0.9600 . ?
C7 C8 1.522(4) . ?
C7 H7A 0.9599 . ?
C7 H7B 0.9601 . ?
C8 C9 1.512(4) . ?
C8 H8A 0.9600 . ?
C8 H8B 0.9601 . ?
C9 C10 1.496(4) . ?
C9 H9A 0.9601 . ?
C9 H9B 0.9600 . ?
N1A C2A 1.339(4) . ?
N1A C6A 1.341(4) . ?
N1A H3O 1.49(5) . ?
C2A N7A 1.375(4) . ?
C2A C3A 1.394(4) . ?
C3A C4A 1.354(4) . ?
C3A H3AA 0.9601 . ?
C4A C5A 1.377(5) . ?
C4A H4AA 0.9601 . ?
C5A C6A 1.356(4) . ?
C5A H5AA 0.9600 . ?
C6A H6AA 0.9600 . ?
N7A C8A 1.413(4) . ?
N7A H7AN 0.9599 . ?
C8A C10A 1.381(4) . ?
C8A C9A 1.387(4) . ?
C9A C10A 1.388(4) 2_735 ?
C9A H9A' 0.9600 . ?
C10A C9A 1.388(4) 2_735 ?
C10A H10A 0.9599 . ?
N1B C2B 1.338(4) . ?
N1B C6B 1.348(4) . ?
C2B N7B 1.370(4) . ?
C2B C3B 1.396(4) . ?
C3B C4B 1.375(4) . ?
C3B H3BA 0.9601 . ?
C4B C5B 1.384(4) . ?
C4B H4BA 0.9600 . ?
C5B C6B 1.355(4) . ?
C5B H5BA 0.9600 . ?
C6B H6BA 0.9601 . ?
N7B C8B 1.406(4) . ?
N7B H7BN 0.9600 . ?
C8B C9B 1.383(4) . ?
C8B C10B 1.386(4) . ?
C9B C10B 1.379(4) 2_763 ?
C9B H9B' 0.9600 . ?
C10B C9B 1.379(4) 2_763 ?
C10B H10B 0.9599 . ?
